data_4305791
loop_
_publ_author_name
'Andrew B. Jackson'
'Chetna Khosla'
'Peter S. White'
'Joseph L. Templeton'

_publ_contact_author_address
;
University of North Carolina-Chapel Hill, Chemistry
Kenan and Caudill Labs
CB#3290
Chapel Hill, NC, USA 27599
;
_publ_contact_author_email joetemp@unc.edu
_publ_contact_author_name 'Joseph L. Templeton'
_publ_contact_author_phone 919-966-4575
_publ_section_title
;
Reduction of an \h2-Iminoacyl Ligand to \h2-Iminium Enabled by Adjacent
Carbon Monoxide Ligand Replacement with a Variable Electron Donor Alkyne
Ligand in a Cationic Tungsten(II) Bis(acetylacetonate) Complex
;
_journal_name_full 'Inorganic Chemistry'
_journal_page_first 8776
_journal_page_last 8787
_journal_paper_doi 10.1021/ic800738a
_journal_volume 47
_journal_year 2008
_chemical_formula_moiety 'C22 H29 N O4 W'
_chemical_formula_sum 'C22 H29 N O4 W'
_chemical_formula_weight 555.31
_chemical_name_systematic
;

 ?

;
_space_group_IT_number 2
_symmetry_cell_setting triclinic
_symmetry_space_group_name_Hall '-P 1'
_symmetry_space_group_name_H-M 'P -1'
_atom_sites_solution_hydrogens geom
_atom_sites_solution_primary direct
_atom_sites_solution_secondary difmap
_audit_creation_method SHELXL-97
_cell_angle_alpha 99.903(6)
_cell_angle_beta 97.032(7)
_cell_angle_gamma 92.263(6)
_cell_formula_units_Z 2
_cell_length_a 8.4166(11)
_cell_length_b 10.2419(13)
_cell_length_c 13.3165(19)
_cell_measurement_reflns_used 9344
_cell_measurement_temperature 100(2)
_cell_measurement_theta_max 30.00
_cell_measurement_theta_min 2.00
_cell_volume 1120.1(3)
_computing_cell_refinement 'Bruker APEX2'
_computing_data_collection 'Bruker APEX2'
_computing_data_reduction 'Bruker SAINT'
_computing_molecular_graphics 'Bruker SHELXTL'
_computing_publication_material 'Bruker SHELXTL'
_computing_structure_refinement 'SHELXL-97 (Sheldrick, 1997)'
_computing_structure_solution 'SHELXS-97 (Sheldrick, 1990)'
_diffrn_ambient_temperature 100(2)
_diffrn_measured_fraction_theta_full 0.998
_diffrn_measured_fraction_theta_max 0.998
_diffrn_measurement_device_type 'Bruker-AXS SMART APEX-II CCD area detector'
_diffrn_measurement_method 'phi and omega scans'
_diffrn_radiation_monochromator graphite
_diffrn_radiation_source 'fine-focus sealed tube'
_diffrn_radiation_type MoK\a
_diffrn_radiation_wavelength 0.71073
_diffrn_reflns_av_R_equivalents 0.0597
_diffrn_reflns_av_sigmaI/netI 0.0379
_diffrn_reflns_limit_h_max 11
_diffrn_reflns_limit_h_min -11
_diffrn_reflns_limit_k_max 14
_diffrn_reflns_limit_k_min -14
_diffrn_reflns_limit_l_max 18
_diffrn_reflns_limit_l_min -18
_diffrn_reflns_number 41685
_diffrn_reflns_theta_full 30.00
_diffrn_reflns_theta_max 30.00
_diffrn_reflns_theta_min 1.57
_exptl_absorpt_coefficient_mu 5.182
_exptl_absorpt_correction_T_max 0.6253
_exptl_absorpt_correction_T_min 0.3574
_exptl_absorpt_correction_type multi-scan
_exptl_absorpt_process_details SADABS
_exptl_crystal_colour clear
_exptl_crystal_density_diffrn 1.646
_exptl_crystal_density_method 'not measured'
_exptl_crystal_description block
_exptl_crystal_F_000 548
_exptl_crystal_size_max 0.25
_exptl_crystal_size_mid 0.20
_exptl_crystal_size_min 0.10
_refine_diff_density_max 2.072
_refine_diff_density_min -1.323
_refine_diff_density_rms 0.165
_refine_ls_extinction_method none
_refine_ls_goodness_of_fit_ref 1.110
_refine_ls_hydrogen_treatment constr
_refine_ls_matrix_type full
_refine_ls_number_parameters 260
_refine_ls_number_reflns 6522
_refine_ls_number_restraints 0
_refine_ls_restrained_S_all 1.110
_refine_ls_R_factor_all 0.0288
_refine_ls_R_factor_gt 0.0274
_refine_ls_shift/su_max 0.002
_refine_ls_shift/su_mean 0.000
_refine_ls_structure_factor_coef Fsqd
_refine_ls_weighting_details 'calc w=1/[\s^2^(Fo^2^)+(0.0400P)^2^+1.2909P] where P=(Fo^2^+2Fc^2^)/3'
_refine_ls_weighting_scheme calc
_refine_ls_wR_factor_gt 0.0765
_refine_ls_wR_factor_ref 0.0773
_reflns_number_gt 6209
_reflns_number_total 6522
_reflns_threshold_expression >2sigma(I)
_cod_data_source_file ic800738a_si_002_3.cif
_cod_data_source_block c07228
_cod_depositor_comments
;
The following automatic conversions were performed:
'_symmetry_cell_setting' value 'Triclinic' changed to 'triclinic'
according to '/home/saulius/struct/CIF-dictionaries/cif_core.dic'
dictionary named 'cif_core.dic' version 2.4.1 from 2010-06-29.

Automatic conversion script
Id: cif_fix_enum 1527 2010-12-29 10:47:43Z saulius 
;
_cod_database_code 4305791

loop_
_symmetry_equiv_pos_as_xyz
'x, y, z'
'-x, -y, -z'

loop_
_atom_site_label
_atom_site_type_symbol
_atom_site_fract_x
_atom_site_fract_y
_atom_site_fract_z
_atom_site_U_iso_or_equiv
_atom_site_adp_type
_atom_site_occupancy
_atom_site_symmetry_multiplicity
_atom_site_calc_flag
_atom_site_refinement_flags
_atom_site_disorder_assembly
_atom_site_disorder_group
W1 W 0.647271(12) 0.398236(10) 0.226415(8) 0.01546(5) Uani 1 1 d . . .
C1 C 0.7787(4) 0.4252(4) 0.0043(3) 0.0249(6) Uani 1 1 d . . .
H1A H 0.8108 0.3594 -0.0509 0.037 Uiso 1 1 calc R . .
H1B H 0.8683 0.4907 0.0317 0.037 Uiso 1 1 calc R . .
H1C H 0.6866 0.4701 -0.0229 0.037 Uiso 1 1 calc R . .
C2 C 0.7334(4) 0.3572(3) 0.0884(2) 0.0200(6) Uani 1 1 d . . .
C3 C 0.7181(4) 0.2452(3) 0.1225(3) 0.0198(6) Uani 1 1 d . . .
C4 C 0.7295(5) 0.0989(3) 0.0977(3) 0.0313(8) Uani 1 1 d . . .
H4A H 0.6214 0.0553 0.0816 0.047 Uiso 1 1 calc R . .
H4B H 0.7868 0.0680 0.1570 0.047 Uiso 1 1 calc R . .
H4C H 0.7879 0.0771 0.0383 0.047 Uiso 1 1 calc R . .
C5 C 0.9359(4) 0.3313(4) 0.3824(3) 0.0256(7) Uani 1 1 d . . .
H5A H 1.0155 0.2971 0.3383 0.038 Uiso 1 1 calc R . .
H5B H 0.8696 0.2569 0.3958 0.038 Uiso 1 1 calc R . .
H5C H 0.9908 0.3813 0.4476 0.038 Uiso 1 1 calc R . .
N6 N 0.8346(3) 0.4181(3) 0.3312(2) 0.0190(5) Uani 1 1 d . . .
C7 C 0.8874(4) 0.5045(3) 0.2701(2) 0.0191(6) Uani 1 1 d . . .
H7 H 0.9708 0.4695 0.2269 0.023 Uiso 1 1 calc R . .
C8 C 0.8985(4) 0.6502(3) 0.3028(3) 0.0209(6) Uani 1 1 d . . .
C9 C 0.8313(4) 0.7149(3) 0.3868(3) 0.0258(7) Uani 1 1 d . . .
H9 H 0.7757 0.6645 0.4266 0.031 Uiso 1 1 calc R . .
C10 C 0.8449(5) 0.8532(4) 0.4131(3) 0.0368(9) Uani 1 1 d . . .
H10 H 0.7999 0.8956 0.4713 0.044 Uiso 1 1 calc R . .
C11 C 0.9228(5) 0.9292(4) 0.3556(4) 0.0424(11) Uani 1 1 d . . .
H11 H 0.9299 1.0233 0.3734 0.051 Uiso 1 1 calc R . .
C12 C 0.9914(5) 0.8656(4) 0.2707(4) 0.0399(10) Uani 1 1 d . . .
H12 H 1.0465 0.9166 0.2311 0.048 Uiso 1 1 calc R . .
C13 C 0.9783(4) 0.7277(4) 0.2447(3) 0.0276(7) Uani 1 1 d . . .
H13 H 1.0241 0.6852 0.1868 0.033 Uiso 1 1 calc R . .
O14 O 0.4986(3) 0.4801(2) 0.33531(18) 0.0217(4) Uani 1 1 d . . .
C15 C 0.4166(4) 0.5833(3) 0.3425(2) 0.0209(6) Uani 1 1 d . . .
C16 C 0.4199(4) 0.6787(3) 0.2800(3) 0.0234(6) Uani 1 1 d . . .
H16 H 0.3546 0.7520 0.2920 0.028 Uiso 1 1 calc R . .
C17 C 0.5156(4) 0.6718(3) 0.1996(3) 0.0195(6) Uani 1 1 d . . .
O18 O 0.5999(3) 0.5758(2) 0.16870(17) 0.0192(4) Uani 1 1 d . . .
C19 C 0.3120(4) 0.5991(4) 0.4278(3) 0.0292(7) Uani 1 1 d . . .
H19A H 0.2354 0.5219 0.4175 0.044 Uiso 1 1 calc R . .
H19B H 0.2534 0.6798 0.4270 0.044 Uiso 1 1 calc R . .
H19C H 0.3793 0.6058 0.4942 0.044 Uiso 1 1 calc R . .
C20 C 0.5278(4) 0.7877(3) 0.1440(3) 0.0260(7) Uani 1 1 d . . .
H20A H 0.6261 0.8427 0.1728 0.039 Uiso 1 1 calc R . .
H20B H 0.4346 0.8410 0.1524 0.039 Uiso 1 1 calc R . .
H20C H 0.5306 0.7546 0.0707 0.039 Uiso 1 1 calc R . .
O21 O 0.5962(3) 0.2384(2) 0.30380(18) 0.0223(5) Uani 1 1 d . . .
C22 C 0.4667(4) 0.1658(3) 0.2943(3) 0.0225(6) Uani 1 1 d . . .
C23 C 0.3313(4) 0.1668(4) 0.2211(3) 0.0277(7) Uani 1 1 d . . .
H23 H 0.2461 0.1023 0.2192 0.033 Uiso 1 1 calc R . .
C24 C 0.3105(4) 0.2538(3) 0.1511(3) 0.0232(6) Uani 1 1 d . . .
O25 O 0.4089(3) 0.3494(2) 0.14455(18) 0.0204(4) Uani 1 1 d . . .
C26 C 0.4664(5) 0.0708(4) 0.3696(3) 0.0309(8) Uani 1 1 d . . .
H26A H 0.5499 0.0079 0.3579 0.046 Uiso 1 1 calc R . .
H26B H 0.3615 0.0220 0.3596 0.046 Uiso 1 1 calc R . .
H26C H 0.4876 0.1208 0.4400 0.046 Uiso 1 1 calc R . .
C27 C 0.1575(4) 0.2408(4) 0.0766(3) 0.0295(7) Uani 1 1 d . . .
H27A H 0.0940 0.3174 0.0948 0.044 Uiso 1 1 calc R . .
H27B H 0.0955 0.1591 0.0800 0.044 Uiso 1 1 calc R . .
H27C H 0.1841 0.2376 0.0066 0.044 Uiso 1 1 calc R . .

loop_
_atom_site_aniso_label
_atom_site_aniso_U_11
_atom_site_aniso_U_22
_atom_site_aniso_U_33
_atom_site_aniso_U_23
_atom_site_aniso_U_13
_atom_site_aniso_U_12
W1 0.01433(7) 0.01529(7) 0.01737(7) 0.00499(5) 0.00182(4) -0.00012(4)
C1 0.0250(15) 0.0299(17) 0.0209(15) 0.0059(13) 0.0069(12) -0.0021(13)
C2 0.0189(13) 0.0211(14) 0.0204(14) 0.0055(12) 0.0016(11) -0.0002(11)
C3 0.0171(13) 0.0183(14) 0.0241(15) 0.0049(12) 0.0018(11) -0.0003(10)
C4 0.0354(19) 0.0190(15) 0.040(2) 0.0050(14) 0.0061(16) -0.0004(13)
C5 0.0232(15) 0.0260(16) 0.0296(17) 0.0108(14) 0.0015(13) 0.0057(12)
N6 0.0186(12) 0.0169(12) 0.0228(13) 0.0075(10) 0.0022(10) 0.0018(9)
C7 0.0157(13) 0.0218(14) 0.0206(14) 0.0060(12) 0.0031(11) -0.0005(11)
C8 0.0150(13) 0.0203(14) 0.0263(16) 0.0057(12) -0.0025(11) -0.0014(11)
C9 0.0224(15) 0.0241(16) 0.0277(17) 0.0016(13) -0.0043(12) 0.0008(12)
C10 0.0318(19) 0.0315(19) 0.040(2) -0.0078(16) -0.0061(16) 0.0035(15)
C11 0.041(2) 0.0168(16) 0.060(3) -0.0025(17) -0.015(2) -0.0023(15)
C12 0.037(2) 0.0251(18) 0.057(3) 0.0181(18) -0.0066(19) -0.0134(15)
C13 0.0256(16) 0.0236(16) 0.0333(18) 0.0077(14) 0.0013(13) -0.0066(12)
O14 0.0204(10) 0.0230(11) 0.0233(11) 0.0076(9) 0.0033(9) 0.0030(8)
C15 0.0171(13) 0.0269(16) 0.0181(14) 0.0032(12) 0.0022(11) -0.0015(11)
C16 0.0204(14) 0.0237(15) 0.0267(16) 0.0055(13) 0.0038(12) 0.0027(11)
C17 0.0178(13) 0.0154(13) 0.0253(15) 0.0071(11) -0.0012(11) -0.0008(10)
O18 0.0183(10) 0.0178(10) 0.0217(11) 0.0049(8) 0.0016(8) 0.0009(8)
C19 0.0259(16) 0.037(2) 0.0267(17) 0.0075(15) 0.0091(13) 0.0056(14)
C20 0.0280(16) 0.0194(15) 0.0323(18) 0.0099(13) 0.0032(13) 0.0010(12)
O21 0.0222(11) 0.0216(11) 0.0247(12) 0.0087(9) 0.0030(9) 0.0001(9)
C22 0.0247(15) 0.0175(14) 0.0283(16) 0.0085(12) 0.0087(12) -0.0003(11)
C23 0.0213(15) 0.0231(16) 0.039(2) 0.0089(14) 0.0034(14) -0.0065(12)
C24 0.0182(14) 0.0193(14) 0.0322(17) 0.0042(13) 0.0049(12) -0.0008(11)
O25 0.0178(10) 0.0205(11) 0.0231(11) 0.0063(9) 0.0013(8) -0.0017(8)
C26 0.0341(19) 0.0271(17) 0.0348(19) 0.0123(15) 0.0092(15) -0.0023(14)
C27 0.0180(14) 0.0292(17) 0.041(2) 0.0100(15) 0.0005(13) -0.0042(12)

loop_
_atom_type_symbol
_atom_type_description
_atom_type_scat_dispersion_real
_atom_type_scat_dispersion_imag
_atom_type_scat_source
C C 0.0033 0.0016 'International Tables Vol C Tables 4.2.6.8 and 6.1.1.4'
H H 0.0000 0.0000 'International Tables Vol C Tables 4.2.6.8 and 6.1.1.4'
N N 0.0061 0.0033 'International Tables Vol C Tables 4.2.6.8 and 6.1.1.4'
O O 0.0106 0.0060 'International Tables Vol C Tables 4.2.6.8 and 6.1.1.4'
W W -0.8490 6.8722 'International Tables Vol C Tables 4.2.6.8 and 6.1.1.4'

loop_
_geom_angle_atom_site_label_1
_geom_angle_atom_site_label_2
_geom_angle_atom_site_label_3
_geom_angle
_geom_angle_site_symmetry_1
_geom_angle_site_symmetry_3
_geom_angle_publ_flag
N6 W1 C2 105.88(12) . . ?
N6 W1 C3 98.94(12) . . ?
C2 W1 C3 37.28(12) . . ?
N6 W1 O14 91.93(10) . . ?
C2 W1 O14 158.16(12) . . ?
C3 W1 O14 153.02(11) . . ?
N6 W1 O18 113.20(10) . . ?
C2 W1 O18 79.39(11) . . ?
C3 W1 O18 115.35(11) . . ?
O14 W1 O18 82.03(9) . . ?
N6 W1 O21 79.43(10) . . ?
C2 W1 O21 118.95(11) . . ?
C3 W1 O21 81.70(11) . . ?
O14 W1 O21 76.10(9) . . ?
O18 W1 O21 155.21(9) . . ?
N6 W1 O25 162.82(11) . . ?
C2 W1 O25 88.07(11) . . ?
C3 W1 O25 86.02(11) . . ?
O14 W1 O25 77.06(9) . . ?
O18 W1 O25 78.71(8) . . ?
O21 W1 O25 85.07(9) . . ?
N6 W1 C7 38.41(11) . . ?
C2 W1 C7 80.72(12) . . ?
C3 W1 C7 96.15(12) . . ?
O14 W1 C7 107.46(11) . . ?
O18 W1 C7 80.51(10) . . ?
O21 W1 C7 117.03(10) . . ?
O25 W1 C7 157.89(11) . . ?
C3 C2 C1 147.3(3) . . ?
C3 C2 W1 72.3(2) . . ?
C1 C2 W1 140.4(2) . . ?
C2 C3 C4 144.8(3) . . ?
C2 C3 W1 70.4(2) . . ?
C4 C3 W1 144.5(3) . . ?
C7 N6 C5 124.8(3) . . ?
C7 N6 W1 81.24(17) . . ?
C5 N6 W1 137.1(2) . . ?
N6 C7 C8 122.5(3) . . ?
N6 C7 W1 60.36(15) . . ?
C8 C7 W1 119.2(2) . . ?
C9 C8 C13 118.3(3) . . ?
C9 C8 C7 123.5(3) . . ?
C13 C8 C7 118.2(3) . . ?
C8 C9 C10 120.6(4) . . ?
C11 C10 C9 121.0(4) . . ?
C10 C11 C12 119.2(4) . . ?
C13 C12 C11 119.9(4) . . ?
C12 C13 C8 121.0(4) . . ?
C15 O14 W1 132.2(2) . . ?
O14 C15 C16 125.1(3) . . ?
O14 C15 C19 115.2(3) . . ?
C16 C15 C19 119.6(3) . . ?
C15 C16 C17 123.0(3) . . ?
O18 C17 C16 126.2(3) . . ?
O18 C17 C20 114.2(3) . . ?
C16 C17 C20 119.5(3) . . ?
C17 O18 W1 130.9(2) . . ?
C22 O21 W1 128.6(2) . . ?
O21 C22 C23 126.0(3) . . ?
O21 C22 C26 114.4(3) . . ?
C23 C22 C26 119.6(3) . . ?
C24 C23 C22 126.0(3) . . ?
O25 C24 C23 126.0(3) . . ?
O25 C24 C27 114.5(3) . . ?
C23 C24 C27 119.5(3) . . ?
C24 O25 W1 127.9(2) . . ?

loop_
_geom_bond_atom_site_label_1
_geom_bond_atom_site_label_2
_geom_bond_distance
_geom_bond_site_symmetry_2
_geom_bond_publ_flag
W1 N6 1.952(3) . ?
W1 C2 2.041(3) . ?
W1 C3 2.063(3) . ?
W1 O14 2.117(2) . ?
W1 O18 2.126(2) . ?
W1 O21 2.135(2) . ?
W1 O25 2.159(2) . ?
W1 C7 2.220(3) . ?
C1 C2 1.495(4) . ?
C2 C3 1.312(4) . ?
C3 C4 1.488(5) . ?
C5 N6 1.452(4) . ?
N6 C7 1.395(4) . ?
C7 C8 1.476(4) . ?
C8 C9 1.394(5) . ?
C8 C13 1.406(5) . ?
C9 C10 1.395(5) . ?
C10 C11 1.382(7) . ?
C11 C12 1.405(7) . ?
C12 C13 1.392(5) . ?
O14 C15 1.281(4) . ?
C15 C16 1.389(5) . ?
C15 C19 1.512(5) . ?
C16 C17 1.411(5) . ?
C17 O18 1.275(4) . ?
C17 C20 1.510(4) . ?
O21 C22 1.275(4) . ?
C22 C23 1.407(5) . ?
C22 C26 1.513(5) . ?
C23 C24 1.397(5) . ?
C24 O25 1.279(4) . ?
C24 C27 1.513(5) . ?

loop_
_geom_torsion_atom_site_label_1
_geom_torsion_atom_site_label_2
_geom_torsion_atom_site_label_3
_geom_torsion_atom_site_label_4
_geom_torsion
_geom_torsion_site_symmetry_1
_geom_torsion_site_symmetry_2
_geom_torsion_site_symmetry_3
_geom_torsion_site_symmetry_4
_geom_torsion_publ_flag
N6 W1 C2 C3 83.9(2) . . . . ?
O14 W1 C2 C3 -132.6(3) . . . . ?
O18 W1 C2 C3 -164.8(2) . . . . ?
O21 W1 C2 C3 -2.7(2) . . . . ?
O25 W1 C2 C3 -85.95(19) . . . . ?
C7 W1 C2 C3 113.2(2) . . . . ?
N6 W1 C2 C1 -97.3(4) . . . . ?
C3 W1 C2 C1 178.8(5) . . . . ?
O14 W1 C2 C1 46.2(5) . . . . ?
O18 W1 C2 C1 14.0(3) . . . . ?
O21 W1 C2 C1 176.2(3) . . . . ?
O25 W1 C2 C1 92.9(4) . . . . ?
C7 W1 C2 C1 -68.0(4) . . . . ?
C1 C2 C3 C4 -4.0(9) . . . . ?
W1 C2 C3 C4 174.6(5) . . . . ?
C1 C2 C3 W1 -178.6(6) . . . . ?
N6 W1 C3 C2 -104.5(2) . . . . ?
O14 W1 C3 C2 142.9(2) . . . . ?
O18 W1 C3 C2 16.5(2) . . . . ?
O21 W1 C3 C2 177.6(2) . . . . ?
O25 W1 C3 C2 92.06(19) . . . . ?
C7 W1 C3 C2 -65.8(2) . . . . ?
N6 W1 C3 C4 80.8(4) . . . . ?
C2 W1 C3 C4 -174.6(5) . . . . ?
O14 W1 C3 C4 -31.8(6) . . . . ?
O18 W1 C3 C4 -158.1(4) . . . . ?
O21 W1 C3 C4 3.0(4) . . . . ?
O25 W1 C3 C4 -82.6(4) . . . . ?
C7 W1 C3 C4 119.5(4) . . . . ?
C2 W1 N6 C7 51.1(2) . . . . ?
C3 W1 N6 C7 88.63(19) . . . . ?
O14 W1 N6 C7 -116.15(18) . . . . ?
O18 W1 N6 C7 -34.0(2) . . . . ?
O21 W1 N6 C7 168.38(19) . . . . ?
O25 W1 N6 C7 -165.7(3) . . . . ?
C2 W1 N6 C5 -82.0(3) . . . . ?
C3 W1 N6 C5 -44.4(3) . . . . ?
O14 W1 N6 C5 110.8(3) . . . . ?
O18 W1 N6 C5 -167.0(3) . . . . ?
O21 W1 N6 C5 35.4(3) . . . . ?
O25 W1 N6 C5 61.3(5) . . . . ?
C7 W1 N6 C5 -133.0(4) . . . . ?
C5 N6 C7 C8 -109.7(4) . . . . ?
W1 N6 C7 C8 107.6(3) . . . . ?
C5 N6 C7 W1 142.7(3) . . . . ?
C2 W1 C7 N6 -130.7(2) . . . . ?
C3 W1 C7 N6 -96.65(19) . . . . ?
O14 W1 C7 N6 70.13(19) . . . . ?
O18 W1 C7 N6 148.60(19) . . . . ?
O21 W1 C7 N6 -12.8(2) . . . . ?
O25 W1 C7 N6 168.8(2) . . . . ?
N6 W1 C7 C8 -113.0(3) . . . . ?
C2 W1 C7 C8 116.3(3) . . . . ?
C3 W1 C7 C8 150.4(2) . . . . ?
O14 W1 C7 C8 -42.8(3) . . . . ?
O18 W1 C7 C8 35.6(2) . . . . ?
O21 W1 C7 C8 -125.8(2) . . . . ?
O25 W1 C7 C8 55.8(4) . . . . ?
N6 C7 C8 C9 -12.1(5) . . . . ?
W1 C7 C8 C9 59.5(4) . . . . ?
N6 C7 C8 C13 169.3(3) . . . . ?
W1 C7 C8 C13 -119.1(3) . . . . ?
C13 C8 C9 C10 -0.8(5) . . . . ?
C7 C8 C9 C10 -179.4(3) . . . . ?
C8 C9 C10 C11 1.1(5) . . . . ?
C9 C10 C11 C12 -1.1(6) . . . . ?
C10 C11 C12 C13 0.8(6) . . . . ?
C11 C12 C13 C8 -0.6(6) . . . . ?
C9 C8 C13 C12 0.6(5) . . . . ?
C7 C8 C13 C12 179.2(3) . . . . ?
N6 W1 O14 C15 119.2(3) . . . . ?
C2 W1 O14 C15 -25.9(5) . . . . ?
C3 W1 O14 C15 -126.7(3) . . . . ?
O18 W1 O14 C15 6.0(3) . . . . ?
O21 W1 O14 C15 -162.2(3) . . . . ?
O25 W1 O14 C15 -74.2(3) . . . . ?
C7 W1 O14 C15 83.4(3) . . . . ?
W1 O14 C15 C16 -7.0(5) . . . . ?
W1 O14 C15 C19 174.0(2) . . . . ?
O14 C15 C16 C17 0.4(5) . . . . ?
C19 C15 C16 C17 179.3(3) . . . . ?
C15 C16 C17 O18 5.6(5) . . . . ?
C15 C16 C17 C20 -172.5(3) . . . . ?
C16 C17 O18 W1 -4.8(5) . . . . ?
C20 C17 O18 W1 173.4(2) . . . . ?
N6 W1 O18 C17 -88.9(3) . . . . ?
C2 W1 O18 C17 168.2(3) . . . . ?
C3 W1 O18 C17 158.1(3) . . . . ?
O14 W1 O18 C17 -0.2(3) . . . . ?
O21 W1 O18 C17 28.0(4) . . . . ?
O25 W1 O18 C17 78.1(3) . . . . ?
C7 W1 O18 C17 -109.5(3) . . . . ?
N6 W1 O21 C22 169.7(3) . . . . ?
C2 W1 O21 C22 -87.9(3) . . . . ?
C3 W1 O21 C22 -89.5(3) . . . . ?
O14 W1 O21 C22 75.1(3) . . . . ?
O18 W1 O21 C22 46.2(4) . . . . ?
O25 W1 O21 C22 -2.8(3) . . . . ?
C7 W1 O21 C22 177.8(3) . . . . ?
W1 O21 C22 C23 7.0(5) . . . . ?
W1 O21 C22 C26 -173.8(2) . . . . ?
O21 C22 C23 C24 -4.9(6) . . . . ?
C26 C22 C23 C24 176.0(4) . . . . ?
C22 C23 C24 O25 -2.6(6) . . . . ?
C22 C23 C24 C27 179.5(4) . . . . ?
C23 C24 O25 W1 6.7(5) . . . . ?
C27 C24 O25 W1 -175.3(2) . . . . ?
N6 W1 O25 C24 -29.4(5) . . . . ?
C2 W1 O25 C24 115.5(3) . . . . ?
C3 W1 O25 C24 78.2(3) . . . . ?
O14 W1 O25 C24 -80.6(3) . . . . ?
O18 W1 O25 C24 -165.0(3) . . . . ?
O21 W1 O25 C24 -3.8(3) . . . . ?
C7 W1 O25 C24 174.7(3) . . . . ?
